data_7201426
loop_
_publ_author_name
'Zhou, Jie'
'Yan, Shaohua'
'Yuan, Daqiang'
'Zheng, Xiangjun'
'Li, Licun'
'Jin, Linpei'

_publ_section_title
;
 Structural diversity of lanthanide coordination polymers with
 2,2&#x2032;-biquinoline-4,4&#x2032;-dicarboxylate
;
_journal_issue 12
_journal_name_full CrystEngComm
_journal_page_first 2640
_journal_paper_doi 10.1039/b911100j
_journal_volume 11
_journal_year 2009
_chemical_formula_moiety 'C32 H22 N3 Na Nd O10'
_chemical_formula_sum 'C32 H22 N3 Na Nd O10'
_chemical_formula_weight 775.76
_chemical_name_systematic
;
?
;
_space_group_IT_number 2
_symmetry_cell_setting triclinic
_symmetry_space_group_name_Hall '-P 1'
_symmetry_space_group_name_H-M 'P -1'
_atom_sites_solution_hydrogens geom
_atom_sites_solution_primary direct
_atom_sites_solution_secondary difmap
_audit_creation_method SHELXL-97
_cell_angle_alpha 82.568(8)
_cell_angle_beta 78.735(10)
_cell_angle_gamma 83.762(10)
_cell_formula_units_Z 2
_cell_length_a 7.7605(11)
_cell_length_b 13.037(2)
_cell_length_c 14.738(2)
_cell_measurement_reflns_used 3971
_cell_measurement_temperature 113(2)
_cell_measurement_theta_max 27.9
_cell_measurement_theta_min 1.6
_cell_volume 1444.7(4)
_computing_cell_refinement CrystalClear
_computing_data_collection 'CrystalClear (Rigaku/MSC Inc.,2005)'
_computing_data_reduction CrystalClear
_computing_publication_material 'CrystalStructure 3.7.0'
_computing_structure_refinement 'SHELXL-97 (Sheldrick, 1997)'
_computing_structure_solution 'SHELXS-97 (Sheldrick, 1990)'
_diffrn_ambient_temperature 113(2)
_diffrn_detector_area_resol_mean 7.31
_diffrn_measured_fraction_theta_full 0.987
_diffrn_measured_fraction_theta_max 0.973
_diffrn_measurement_device_type 'Rigaku Saturn'
_diffrn_measurement_method \w
_diffrn_radiation_monochromator confocal
_diffrn_radiation_source 'rotating anode'
_diffrn_radiation_type MoK\a
_diffrn_radiation_wavelength 0.71070
_diffrn_reflns_av_R_equivalents 0.0324
_diffrn_reflns_av_sigmaI/netI 0.0448
_diffrn_reflns_limit_h_max 10
_diffrn_reflns_limit_h_min -9
_diffrn_reflns_limit_k_max 17
_diffrn_reflns_limit_k_min -17
_diffrn_reflns_limit_l_max 19
_diffrn_reflns_limit_l_min -19
_diffrn_reflns_number 14199
_diffrn_reflns_theta_full 25.00
_diffrn_reflns_theta_max 27.83
_diffrn_reflns_theta_min 1.42
_diffrn_standards_decay_% 0
_diffrn_standards_interval_count 0
_diffrn_standards_interval_time 0
_diffrn_standards_number 0
_exptl_absorpt_coefficient_mu 1.880
_exptl_absorpt_correction_T_max 0.8343
_exptl_absorpt_correction_T_min 0.6825
_exptl_absorpt_correction_type multi-scan
_exptl_absorpt_process_details crystalclear
_exptl_crystal_colour colorless
_exptl_crystal_density_diffrn 1.783
_exptl_crystal_density_method 'not measured'
_exptl_crystal_description prism
_exptl_crystal_F_000 772
_exptl_crystal_size_max 0.22
_exptl_crystal_size_mid 0.12
_exptl_crystal_size_min 0.10
_refine_diff_density_max 1.039
_refine_diff_density_min -1.253
_refine_diff_density_rms 0.184
_refine_ls_extinction_method none
_refine_ls_goodness_of_fit_ref 1.274
_refine_ls_hydrogen_treatment mixed
_refine_ls_matrix_type full
_refine_ls_number_parameters 437
_refine_ls_number_reflns 6670
_refine_ls_number_restraints 0
_refine_ls_restrained_S_all 1.274
_refine_ls_R_factor_all 0.0336
_refine_ls_R_factor_gt 0.0303
_refine_ls_shift/su_max 0.001
_refine_ls_shift/su_mean 0.000
_refine_ls_structure_factor_coef Fsqd
_refine_ls_weighting_details 'calc w=1/[\s^2^(Fo^2^)+(0.0353P)^2^+2.3340P] where P=(Fo^2^+2Fc^2^)/3'
_refine_ls_weighting_scheme calc
_refine_ls_wR_factor_gt 0.0918
_refine_ls_wR_factor_ref 0.0928
_reflns_number_gt 6069
_reflns_number_total 6670
_reflns_threshold_expression >2sigma(I)
_cod_data_source_file b911100j.txt
_cod_data_source_block shelxl
_cod_database_code 7201426

loop_
_symmetry_equiv_pos_as_xyz
'x, y, z'
'-x, -y, -z'

loop_
_atom_site_label
_atom_site_type_symbol
_atom_site_fract_x
_atom_site_fract_y
_atom_site_fract_z
_atom_site_U_iso_or_equiv
_atom_site_adp_type
_atom_site_occupancy
_atom_site_symmetry_multiplicity
_atom_site_calc_flag
_atom_site_refinement_flags
_atom_site_disorder_assembly
_atom_site_disorder_group
Nd1 Nd 0.09065(2) 0.485737(14) 0.127881(12) 0.00734(7) Uani 1 1 d . . .
Na1 Na 0.4058(2) 0.38467(12) -0.09827(10) 0.0159(3) Uani 1 1 d . . .
N1 N 0.4980(4) -0.0298(2) 0.1221(2) 0.0134(6) Uani 1 1 d . . .
N2 N 0.1728(4) 0.4288(2) 0.5528(2) 0.0122(6) Uani 1 1 d . . .
N3 N -0.0239(4) 1.0314(2) 0.1163(2) 0.0137(6) Uani 1 1 d . . .
O1 O 0.2732(4) 0.34182(19) 0.04984(17) 0.0124(5) Uani 1 1 d . . .
O2 O 0.0926(4) 0.29483(19) 0.17968(18) 0.0137(5) Uani 1 1 d . . .
O3 O 0.3218(4) 0.4486(2) 0.20938(18) 0.0133(5) Uani 1 1 d . . .
O4 O 0.5678(4) 0.4971(2) 0.23681(18) 0.0155(6) Uani 1 1 d . . .
O5 O 0.1006(4) 0.64972(19) 0.20631(18) 0.0123(5) Uani 1 1 d . . .
O6 O -0.1016(4) 0.65229(19) 0.11909(18) 0.0129(5) Uani 1 1 d . . .
C1 C 0.2222(5) 0.2745(3) 0.1177(2) 0.0094(7) Uani 1 1 d . . .
C2 C 0.3247(5) 0.1703(3) 0.1221(3) 0.0104(7) Uani 1 1 d . . .
C3 C 0.3812(5) 0.1252(3) 0.0411(3) 0.0109(7) Uani 1 1 d . . .
H3 H 0.3613 0.1615 -0.0166 0.013 Uiso 1 1 calc R . .
C4 C 0.4690(5) 0.0246(3) 0.0439(2) 0.0119(7) Uani 1 1 d . . .
C5 C 0.4505(5) 0.0155(3) 0.2031(3) 0.0116(7) Uani 1 1 d . . .
C6 C 0.3640(5) 0.1173(3) 0.2067(3) 0.0110(7) Uani 1 1 d . . .
C7 C 0.3302(5) 0.1605(3) 0.2929(3) 0.0148(8) Uani 1 1 d . . .
H7 H 0.2746 0.2288 0.2965 0.018 Uiso 1 1 calc R . .
C8 C 0.3770(6) 0.1046(3) 0.3705(3) 0.0176(8) Uani 1 1 d . . .
H8 H 0.3554 0.1347 0.4275 0.021 Uiso 1 1 calc R . .
C9 C 0.4572(6) 0.0026(3) 0.3668(3) 0.0197(8) Uani 1 1 d . . .
H9 H 0.4871 -0.0361 0.4216 0.024 Uiso 1 1 calc R . .
C10 C 0.4923(6) -0.0409(3) 0.2852(3) 0.0176(8) Uani 1 1 d . . .
H10 H 0.5454 -0.1100 0.2837 0.021 Uiso 1 1 calc R . .
C11 C 0.4199(5) 0.4653(3) 0.2633(2) 0.0109(7) Uani 1 1 d . . .
C12 C 0.3437(5) 0.4466(3) 0.3655(2) 0.0116(7) Uani 1 1 d . . .
C13 C 0.1766(5) 0.4928(3) 0.3922(2) 0.0111(7) Uani 1 1 d . . .
H13 H 0.1178 0.5340 0.3475 0.013 Uiso 1 1 calc R . .
C14 C 0.0930(5) 0.4786(3) 0.4864(2) 0.0104(7) Uani 1 1 d . . .
C15 C 0.3413(5) 0.3845(3) 0.5281(3) 0.0117(7) Uani 1 1 d . . .
C16 C 0.4303(5) 0.3881(3) 0.4338(2) 0.0100(7) Uani 1 1 d . . .
C17 C 0.5999(5) 0.3341(3) 0.4141(3) 0.0139(7) Uani 1 1 d . . .
H17 H 0.6589 0.3323 0.3514 0.017 Uiso 1 1 calc R . .
C18 C 0.6785(5) 0.2847(3) 0.4846(3) 0.0179(8) Uani 1 1 d . . .
H18 H 0.7922 0.2489 0.4706 0.021 Uiso 1 1 calc R . .
C19 C 0.5932(6) 0.2861(3) 0.5781(3) 0.0178(8) Uani 1 1 d . . .
H19 H 0.6519 0.2538 0.6266 0.021 Uiso 1 1 calc R . .
C20 C 0.4265(5) 0.3336(3) 0.5997(3) 0.0147(8) Uani 1 1 d . . .
H20 H 0.3682 0.3322 0.6628 0.018 Uiso 1 1 calc R . .
C21 C -0.0107(5) 0.6980(3) 0.1614(2) 0.0107(7) Uani 1 1 d . . .
C22 C -0.0249(5) 0.8145(3) 0.1506(3) 0.0113(7) Uani 1 1 d . . .
C23 C -0.0153(5) 0.8634(3) 0.0631(3) 0.0129(7) Uani 1 1 d . . .
H23 H -0.0117 0.8248 0.0123 0.015 Uiso 1 1 calc R . .
C24 C -0.0109(5) 0.9731(3) 0.0480(2) 0.0123(7) Uani 1 1 d . . .
C25 C -0.0390(5) 0.9833(3) 0.2053(3) 0.0128(7) Uani 1 1 d . . .
C26 C -0.0357(5) 0.8735(3) 0.2269(3) 0.0123(7) Uani 1 1 d . . .
C27 C -0.0467(5) 0.8297(3) 0.3208(3) 0.0153(8) Uani 1 1 d . . .
H27 H -0.0438 0.7566 0.3362 0.018 Uiso 1 1 calc R . .
C28 C -0.0615(6) 0.8933(3) 0.3893(3) 0.0186(8) Uani 1 1 d . . .
H28 H -0.0696 0.8637 0.4522 0.022 Uiso 1 1 calc R . .
C29 C -0.0650(6) 1.0025(3) 0.3681(3) 0.0199(9) Uani 1 1 d . . .
H29 H -0.0747 1.0454 0.4166 0.024 Uiso 1 1 calc R . .
C30 C -0.0545(6) 1.0463(3) 0.2786(3) 0.0179(8) Uani 1 1 d . . .
H30 H -0.0576 1.1196 0.2649 0.022 Uiso 1 1 calc R . .
C31 C 0.2538(5) 0.6137(3) -0.0407(2) 0.0103(7) Uani 1 1 d . . .
C32 C 0.2984(5) 0.7028(3) -0.1129(3) 0.0152(8) Uani 1 1 d . . .
H32A H 0.2968 0.7656 -0.0826 0.023 Uiso 1 1 calc R . .
H32B H 0.2116 0.7137 -0.1542 0.023 Uiso 1 1 calc R . .
H32C H 0.4162 0.6876 -0.1495 0.023 Uiso 1 1 calc R . .
O7 O 0.1438(3) 0.55118(19) -0.05153(17) 0.0111(5) Uani 1 1 d . . .
O8 O 0.3201(4) 0.5991(2) 0.03164(18) 0.0159(6) Uani 1 1 d . . .
O9 O -0.1187(4) 0.4741(2) 0.27538(19) 0.0133(5) Uani 1 1 d . . .
H9A H -0.123(7) 0.503(4) 0.313(4) 0.020 Uiso 1 1 d . . .
H9B H -0.232(7) 0.474(4) 0.272(3) 0.020 Uiso 1 1 d . . .
O10 O 0.5662(5) 0.2568(2) -0.1802(2) 0.0202(7) Uani 1 1 d . . .
H10A H 0.675(8) 0.260(4) -0.194(4) 0.030 Uiso 1 1 d . . .
H10B H 0.567(8) 0.211(5) -0.170(4) 0.030 Uiso 1 1 d . . .

loop_
_atom_site_aniso_label
_atom_site_aniso_U_11
_atom_site_aniso_U_22
_atom_site_aniso_U_33
_atom_site_aniso_U_23
_atom_site_aniso_U_13
_atom_site_aniso_U_12
Nd1 0.00839(11) 0.00638(9) 0.00699(10) -0.00127(6) -0.00106(7) 0.00043(6)
Na1 0.0203(8) 0.0150(7) 0.0107(7) 0.0000(6) -0.0010(6) 0.0008(6)
N1 0.0158(16) 0.0097(14) 0.0142(15) -0.0024(12) -0.0026(13) 0.0024(12)
N2 0.0131(16) 0.0136(15) 0.0097(14) -0.0008(11) -0.0016(12) -0.0006(12)
N3 0.0172(17) 0.0089(14) 0.0148(15) -0.0012(12) -0.0031(13) -0.0006(12)
O1 0.0166(14) 0.0103(12) 0.0091(12) -0.0016(9) -0.0014(10) 0.0031(10)
O2 0.0153(14) 0.0090(12) 0.0150(13) -0.0019(10) 0.0003(11) 0.0019(10)
O3 0.0121(13) 0.0173(13) 0.0114(12) -0.0040(10) -0.0044(10) 0.0022(10)
O4 0.0108(13) 0.0231(14) 0.0116(13) 0.0004(11) -0.0005(11) -0.0032(11)
O5 0.0152(14) 0.0084(12) 0.0139(13) -0.0026(10) -0.0044(11) 0.0003(10)
O6 0.0170(14) 0.0077(11) 0.0153(13) -0.0027(10) -0.0054(11) -0.0010(10)
C1 0.0107(17) 0.0057(15) 0.0126(16) -0.0021(12) -0.0040(14) -0.0003(13)
C2 0.0078(17) 0.0089(16) 0.0141(17) -0.0024(13) -0.0016(14) 0.0011(13)
C3 0.0118(18) 0.0086(16) 0.0125(17) -0.0013(13) -0.0032(14) 0.0003(13)
C4 0.0110(18) 0.0103(16) 0.0140(18) -0.0049(13) -0.0002(14) 0.0007(13)
C5 0.0125(18) 0.0086(16) 0.0137(17) -0.0031(13) -0.0027(14) 0.0017(13)
C6 0.0110(18) 0.0081(16) 0.0142(17) -0.0018(13) -0.0029(14) -0.0004(13)
C7 0.018(2) 0.0117(17) 0.0141(18) -0.0029(14) -0.0020(15) 0.0012(14)
C8 0.022(2) 0.0174(19) 0.0137(18) -0.0044(14) -0.0046(16) 0.0008(16)
C9 0.026(2) 0.021(2) 0.0128(19) 0.0001(15) -0.0075(17) 0.0022(17)
C10 0.023(2) 0.0136(18) 0.0156(19) 0.0003(14) -0.0063(16) 0.0038(15)
C11 0.0109(18) 0.0110(16) 0.0092(16) -0.0007(13) -0.0019(14) 0.0060(13)
C12 0.0102(18) 0.0156(17) 0.0103(17) -0.0070(13) -0.0021(14) 0.0004(14)
C13 0.0102(18) 0.0165(17) 0.0060(16) -0.0006(13) -0.0034(13) 0.0044(14)
C14 0.0112(19) 0.0109(16) 0.0084(16) -0.0001(12) -0.0003(14) -0.0020(13)
C15 0.0123(18) 0.0102(16) 0.0115(17) 0.0011(13) -0.0013(14) -0.0007(13)
C16 0.0111(18) 0.0106(16) 0.0090(16) -0.0005(12) -0.0034(14) -0.0022(13)
C17 0.0123(19) 0.0141(17) 0.0145(18) -0.0008(14) -0.0021(15) 0.0010(14)
C18 0.014(2) 0.0175(19) 0.020(2) 0.0015(15) -0.0032(16) 0.0020(15)
C19 0.019(2) 0.0185(19) 0.0146(19) 0.0040(15) -0.0069(16) 0.0022(16)
C20 0.018(2) 0.0155(18) 0.0109(17) 0.0026(13) -0.0038(15) -0.0026(15)
C21 0.0132(18) 0.0088(16) 0.0098(16) -0.0009(12) -0.0027(14) 0.0005(13)
C22 0.0101(18) 0.0103(16) 0.0139(17) -0.0034(13) -0.0028(14) 0.0004(13)
C23 0.0139(19) 0.0101(17) 0.0140(17) -0.0027(13) -0.0014(14) 0.0009(14)
C24 0.0127(18) 0.0125(17) 0.0117(18) -0.0007(14) -0.0038(14) 0.0010(14)
C25 0.0132(18) 0.0111(17) 0.0144(18) -0.0033(13) -0.0021(14) -0.0010(14)
C26 0.0117(18) 0.0101(16) 0.0154(18) -0.0017(13) -0.0032(14) 0.0000(13)
C27 0.020(2) 0.0114(17) 0.0139(18) -0.0015(14) -0.0020(15) -0.0003(15)
C28 0.025(2) 0.0188(19) 0.0128(18) -0.0021(15) -0.0037(16) -0.0027(16)
C29 0.028(2) 0.0167(19) 0.0161(19) -0.0093(15) -0.0024(17) -0.0011(17)
C30 0.023(2) 0.0114(17) 0.020(2) -0.0074(15) -0.0011(17) -0.0026(15)
C31 0.0078(17) 0.0105(16) 0.0111(16) -0.0019(13) 0.0017(13) 0.0007(13)
C32 0.0156(19) 0.0126(17) 0.0168(18) 0.0014(14) -0.0011(15) -0.0059(14)
O7 0.0132(13) 0.0082(11) 0.0125(12) 0.0013(9) -0.0030(10) -0.0049(10)
O8 0.0180(15) 0.0201(14) 0.0108(13) 0.0017(10) -0.0042(11) -0.0085(11)
O9 0.0123(14) 0.0173(14) 0.0096(13) -0.0034(10) 0.0002(11) -0.0002(11)
O10 0.0205(16) 0.0149(14) 0.0253(16) -0.0058(13) -0.0028(13) 0.0002(13)

loop_
_atom_type_symbol
_atom_type_description
_atom_type_scat_dispersion_real
_atom_type_scat_dispersion_imag
_atom_type_scat_source
C C 0.0033 0.0016 'International Tables Vol C Tables 4.2.6.8 and 6.1.1.4'
H H 0.0000 0.0000 'International Tables Vol C Tables 4.2.6.8 and 6.1.1.4'
N N 0.0061 0.0033 'International Tables Vol C Tables 4.2.6.8 and 6.1.1.4'
O O 0.0106 0.0060 'International Tables Vol C Tables 4.2.6.8 and 6.1.1.4'
Na Na 0.0362 0.0249 'International Tables Vol C Tables 4.2.6.8 and 6.1.1.4'
Nd Nd -0.1943 3.0179 'International Tables Vol C Tables 4.2.6.8 and 6.1.1.4'

loop_
_geom_angle_atom_site_label_1
_geom_angle_atom_site_label_2
_geom_angle_atom_site_label_3
_geom_angle
_geom_angle_site_symmetry_1
_geom_angle_site_symmetry_3
_geom_angle_publ_flag
O3 Nd1 O7 156.87(9) . 2_565 ?
O3 Nd1 O9 89.54(10) . . ?
O7 Nd1 O9 88.37(9) 2_565 . ?
O3 Nd1 O1 76.63(9) . . ?
O7 Nd1 O1 86.61(9) 2_565 . ?
O9 Nd1 O1 128.02(9) . . ?
O3 Nd1 O6 126.18(9) . . ?
O7 Nd1 O6 75.46(8) 2_565 . ?
O9 Nd1 O6 76.04(9) . . ?
O1 Nd1 O6 150.02(9) . . ?
O3 Nd1 O2 75.09(9) . . ?
O7 Nd1 O2 82.07(9) 2_565 . ?
O9 Nd1 O2 75.82(9) . . ?
O1 Nd1 O2 52.24(8) . . ?
O6 Nd1 O2 144.21(9) . . ?
O3 Nd1 O8 78.13(9) . . ?
O7 Nd1 O8 116.51(8) 2_565 . ?
O9 Nd1 O8 141.46(9) . . ?
O1 Nd1 O8 84.75(9) . . ?
O6 Nd1 O8 82.18(9) . . ?
O2 Nd1 O8 133.27(9) . . ?
O3 Nd1 O5 74.59(9) . . ?
O7 Nd1 O5 126.25(8) 2_565 . ?
O9 Nd1 O5 72.15(9) . . ?
O1 Nd1 O5 144.49(9) . . ?
O6 Nd1 O5 51.60(8) . . ?
O2 Nd1 O5 135.50(8) . . ?
O8 Nd1 O5 69.39(9) . . ?
O3 Nd1 O7 121.87(9) . . ?
O7 Nd1 O7 66.98(9) 2_565 . ?
O9 Nd1 O7 146.85(9) . . ?
O1 Nd1 O7 74.43(8) . . ?
O6 Nd1 O7 76.48(8) . . ?
O2 Nd1 O7 119.52(8) . . ?
O8 Nd1 O7 50.12(8) . . ?
O5 Nd1 O7 104.05(8) . . ?
O3 Nd1 C1 70.90(10) . . ?
O7 Nd1 C1 86.97(9) 2_565 . ?
O9 Nd1 C1 101.52(10) . . ?
O1 Nd1 C1 26.57(9) . . ?
O6 Nd1 C1 162.27(10) . . ?
O2 Nd1 C1 26.05(9) . . ?
O8 Nd1 C1 108.35(10) . . ?
O5 Nd1 C1 144.98(10) . . ?
O7 Nd1 C1 99.02(9) . . ?
O3 Nd1 C21 100.26(10) . . ?
O7 Nd1 C21 101.52(10) 2_565 . ?
O9 Nd1 C21 75.71(10) . . ?
O1 Nd1 C21 155.53(10) . . ?
O6 Nd1 C21 26.08(9) . . ?
O2 Nd1 C21 151.18(9) . . ?
O8 Nd1 C21 70.93(10) . . ?
O5 Nd1 C21 25.95(10) . . ?
O7 Nd1 C21 87.45(9) . . ?
C1 Nd1 C21 170.89(10) . . ?
O3 Nd1 C31 101.95(10) . . ?
O7 Nd1 C31 91.51(9) 2_565 . ?
O9 Nd1 C31 148.92(9) . . ?
O1 Nd1 C31 82.96(9) . . ?
O6 Nd1 C31 73.87(9) . . ?
O2 Nd1 C31 134.91(9) . . ?
O8 Nd1 C31 25.00(9) . . ?
O5 Nd1 C31 83.10(9) . . ?
O7 Nd1 C31 25.85(9) . . ?
C1 Nd1 C31 109.52(10) . . ?
C21 Nd1 C31 73.87(10) . . ?
O1 Na1 O10 118.74(12) . . ?
O1 Na1 O4 149.74(12) . 2_665 ?
O10 Na1 O4 90.24(12) . 2_665 ?
O1 Na1 O6 78.24(11) . 2_565 ?
O10 Na1 O6 97.67(12) . 2_565 ?
O4 Na1 O6 90.11(11) 2_665 2_565 ?
O1 Na1 O8 86.19(11) . 2_665 ?
O10 Na1 O8 87.60(12) . 2_665 ?
O4 Na1 O8 104.78(11) 2_665 2_665 ?
O6 Na1 O8 164.23(11) 2_565 2_665 ?
O1 Na1 O7 73.59(9) . . ?
O10 Na1 O7 159.57(12) . . ?
O4 Na1 O7 76.15(9) 2_665 . ?
O6 Na1 O7 67.67(8) 2_565 . ?
O8 Na1 O7 110.38(10) 2_665 . ?
O1 Na1 C11 154.40(11) . 2_665 ?
O10 Na1 C11 84.46(11) . 2_665 ?
O4 Na1 C11 21.28(10) 2_665 2_665 ?
O6 Na1 C11 111.15(11) 2_565 2_665 ?
O8 Na1 C11 84.07(10) 2_665 2_665 ?
O7 Na1 C11 87.76(9) . 2_665 ?
O1 Na1 Nd1 34.09(7) . . ?
O10 Na1 Nd1 152.74(10) . . ?
O4 Na1 Nd1 116.28(8) 2_665 . ?
O6 Na1 Nd1 77.22(7) 2_565 . ?
O8 Na1 Nd1 91.28(7) 2_665 . ?
O7 Na1 Nd1 41.04(5) . . ?
C11 Na1 Nd1 122.52(8) 2_665 . ?
O1 Na1 Nd1 83.39(8) . 2_565 ?
O10 Na1 Nd1 125.80(10) . 2_565 ?
O4 Na1 Nd1 71.68(8) 2_665 2_565 ?
O6 Na1 Nd1 34.99(6) 2_565 2_565 ?
O8 Na1 Nd1 145.82(8) 2_665 2_565 ?
O7 Na1 Nd1 35.45(6) . 2_565 ?
C11 Na1 Nd1 91.54(8) 2_665 2_565 ?
Nd1 Na1 Nd1 62.78(3) . 2_565 ?
C4 N1 C5 118.7(3) . . ?
C14 N2 C15 118.3(3) . . ?
C24 N3 C25 118.1(3) . . ?
C1 O1 Na1 151.3(2) . . ?
C1 O1 Nd1 92.4(2) . . ?
Na1 O1 Nd1 115.45(11) . . ?
C1 O2 Nd1 92.2(2) . . ?
C11 O3 Nd1 155.8(2) . . ?
C11 O4 Na1 114.3(2) . 2_665 ?
C21 O5 Nd1 90.4(2) . . ?
C21 O6 Nd1 93.6(2) . . ?
C21 O6 Na1 147.9(2) . 2_565 ?
Nd1 O6 Na1 109.35(10) . 2_565 ?
O2 C1 O1 121.3(3) . . ?
O2 C1 C2 120.8(3) . . ?
O1 C1 C2 117.9(3) . . ?
O2 C1 Nd1 61.77(18) . . ?
O1 C1 Nd1 61.01(17) . . ?
C2 C1 Nd1 166.8(3) . . ?
C3 C2 C6 119.3(3) . . ?
C3 C2 C1 118.5(3) . . ?
C6 C2 C1 122.2(3) . . ?
C2 C3 C4 119.7(3) . . ?
C2 C3 H3 120.1 . . ?
C4 C3 H3 120.1 . . ?
N1 C4 C3 122.6(3) . . ?
N1 C4 C4 117.5(4) . 2_655 ?
C3 C4 C4 119.9(4) . 2_655 ?
N1 C5 C10 118.1(3) . . ?
N1 C5 C6 122.5(3) . . ?
C10 C5 C6 119.4(3) . . ?
C2 C6 C7 124.6(3) . . ?
C2 C6 C5 116.9(3) . . ?
C7 C6 C5 118.4(3) . . ?
C8 C7 C6 120.6(3) . . ?
C8 C7 H7 119.7 . . ?
C6 C7 H7 119.7 . . ?
C7 C8 C9 120.5(4) . . ?
C7 C8 H8 119.8 . . ?
C9 C8 H8 119.8 . . ?
C10 C9 C8 120.5(4) . . ?
C10 C9 H9 119.8 . . ?
C8 C9 H9 119.8 . . ?
C9 C10 C5 120.6(4) . . ?
C9 C10 H10 119.7 . . ?
C5 C10 H10 119.7 . . ?
O4 C11 O3 124.0(3) . . ?
O4 C11 C12 120.6(3) . . ?
O3 C11 C12 115.4(3) . . ?
O4 C11 Na1 44.41(18) . 2_665 ?
O3 C11 Na1 85.5(2) . 2_665 ?
C12 C11 Na1 148.1(2) . 2_665 ?
C13 C12 C16 119.1(3) . . ?
C13 C12 C11 115.3(3) . . ?
C16 C12 C11 125.5(3) . . ?
C12 C13 C14 119.5(3) . . ?
C12 C13 H13 120.2 . . ?
C14 C13 H13 120.2 . . ?
N2 C14 C13 123.0(3) . . ?
N2 C14 C14 117.8(4) . 2_566 ?
C13 C14 C14 119.3(4) . 2_566 ?
N2 C15 C20 117.8(3) . . ?
N2 C15 C16 122.4(3) . . ?
C20 C15 C16 119.8(3) . . ?
C12 C16 C17 124.1(3) . . ?
C12 C16 C15 117.4(3) . . ?
C17 C16 C15 118.5(3) . . ?
C18 C17 C16 120.4(4) . . ?
C18 C17 H17 119.8 . . ?
C16 C17 H17 119.8 . . ?
C17 C18 C19 120.7(4) . . ?
C17 C18 H18 119.6 . . ?
C19 C18 H18 119.6 . . ?
C20 C19 C18 120.5(4) . . ?
C20 C19 H19 119.7 . . ?
C18 C19 H19 119.7 . . ?
C19 C20 C15 119.9(4) . . ?
C19 C20 H20 120.1 . . ?
C15 C20 H20 120.1 . . ?
O5 C21 O6 122.4(3) . . ?
O5 C21 C22 118.6(3) . . ?
O6 C21 C22 118.8(3) . . ?
O5 C21 Nd1 63.62(18) . . ?
O6 C21 Nd1 60.35(18) . . ?
C22 C21 Nd1 162.1(2) . . ?
C23 C22 C26 119.9(3) . . ?
C23 C22 C21 117.2(3) . . ?
C26 C22 C21 122.8(3) . . ?
C22 C23 C24 119.4(3) . . ?
C22 C23 H23 120.3 . . ?
C24 C23 H23 120.3 . . ?
N3 C24 C23 123.0(3) . . ?
N3 C24 C24 117.0(4) . 2_575 ?
C23 C24 C24 120.0(4) . 2_575 ?
N3 C25 C30 117.9(3) . . ?
N3 C25 C26 122.9(3) . . ?
C30 C25 C26 119.1(3) . . ?
C27 C26 C25 119.3(3) . . ?
C27 C26 C22 124.2(3) . . ?
C25 C26 C22 116.5(3) . . ?
C28 C27 C26 119.7(4) . . ?
C28 C27 H27 120.2 . . ?
C26 C27 H27 120.2 . . ?
C27 C28 C29 121.2(4) . . ?
C27 C28 H28 119.4 . . ?
C29 C28 H28 119.4 . . ?
C30 C29 C28 120.2(3) . . ?
C30 C29 H29 119.9 . . ?
C28 C29 H29 119.9 . . ?
C29 C30 C25 120.5(4) . . ?
C29 C30 H30 119.7 . . ?
C25 C30 H30 119.7 . . ?
O8 C31 O7 119.0(3) . . ?
O8 C31 C32 121.1(3) . . ?
O7 C31 C32 119.9(3) . . ?
O8 C31 Nd1 58.40(18) . . ?
O7 C31 Nd1 63.27(18) . . ?
C32 C31 Nd1 162.9(2) . . ?
C31 C32 H32A 109.5 . . ?
C31 C32 H32B 109.5 . . ?
H32A C32 H32B 109.5 . . ?
C31 C32 H32C 109.5 . . ?
H32A C32 H32C 109.5 . . ?
H32B C32 H32C 109.5 . . ?
C31 O7 Nd1 149.5(2) . 2_565 ?
C31 O7 Nd1 90.9(2) . . ?
Nd1 O7 Nd1 113.02(9) 2_565 . ?
C31 O7 Na1 95.2(2) . . ?
Nd1 O7 Na1 101.57(9) 2_565 . ?
Nd1 O7 Na1 93.49(8) . . ?
C31 O8 Nd1 96.6(2) . . ?
C31 O8 Na1 144.7(2) . 2_665 ?
Nd1 O8 Na1 117.60(11) . 2_665 ?
Nd1 O9 H9A 127(4) . . ?
Nd1 O9 H9B 117(3) . . ?
H9A O9 H9B 102(5) . . ?
Na1 O10 H10A 117(4) . . ?
Na1 O10 H10B 127(6) . . ?
H10A O10 H10B 97(7) . . ?

loop_
_geom_bond_atom_site_label_1
_geom_bond_atom_site_label_2
_geom_bond_distance
_geom_bond_site_symmetry_2
_geom_bond_publ_flag
Nd1 O3 2.323(3) . ?
Nd1 O7 2.437(3) 2_565 ?
Nd1 O9 2.445(3) . ?
Nd1 O1 2.489(2) . ?
Nd1 O6 2.501(3) . ?
Nd1 O2 2.506(3) . ?
Nd1 O8 2.532(3) . ?
Nd1 O5 2.574(2) . ?
Nd1 O7 2.637(3) . ?
Nd1 C1 2.843(3) . ?
Nd1 C21 2.873(3) . ?
Nd1 C31 2.953(4) . ?
Na1 O1 2.251(3) . ?
Na1 O10 2.295(3) . ?
Na1 O4 2.383(3) 2_665 ?
Na1 O6 2.543(3) 2_565 ?
Na1 O8 2.550(3) 2_665 ?
Na1 O7 2.864(3) . ?
Na1 C11 3.103(4) 2_665 ?
Na1 Nd1 4.1158(17) 2_565 ?
N1 C4 1.318(5) . ?
N1 C5 1.368(5) . ?
N2 C14 1.322(5) . ?
N2 C15 1.372(5) . ?
N3 C24 1.321(5) . ?
N3 C25 1.368(5) . ?
O1 C1 1.273(4) . ?
O2 C1 1.250(4) . ?
O3 C11 1.254(5) . ?
O4 C11 1.236(5) . ?
O4 Na1 2.383(3) 2_665 ?
O5 C21 1.257(5) . ?
O6 C21 1.265(4) . ?
O6 Na1 2.543(3) 2_565 ?
C1 C2 1.499(5) . ?
C2 C3 1.372(5) . ?
C2 C6 1.416(5) . ?
C3 C4 1.410(5) . ?
C3 H3 0.9500 . ?
C4 C4 1.491(7) 2_655 ?
C5 C10 1.407(5) . ?
C5 C6 1.424(5) . ?
C6 C7 1.422(5) . ?
C7 C8 1.363(6) . ?
C7 H7 0.9500 . ?
C8 C9 1.408(6) . ?
C8 H8 0.9500 . ?
C9 C10 1.363(5) . ?
C9 H9 0.9500 . ?
C10 H10 0.9500 . ?
C11 C12 1.506(5) . ?
C11 Na1 3.103(4) 2_665 ?
C12 C13 1.376(5) . ?
C12 C16 1.415(5) . ?
C13 C14 1.411(5) . ?
C13 H13 0.9500 . ?
C14 C14 1.487(7) 2_566 ?
C15 C20 1.410(5) . ?
C15 C16 1.422(5) . ?
C16 C17 1.419(5) . ?
C17 C18 1.363(6) . ?
C17 H17 0.9500 . ?
C18 C19 1.409(6) . ?
C18 H18 0.9500 . ?
C19 C20 1.370(6) . ?
C19 H19 0.9500 . ?
C20 H20 0.9500 . ?
C21 C22 1.501(5) . ?
C22 C23 1.355(5) . ?
C22 C26 1.425(5) . ?
C23 C24 1.421(5) . ?
C23 H23 0.9500 . ?
C24 C24 1.483(7) 2_575 ?
C25 C30 1.418(5) . ?
C25 C26 1.425(5) . ?
C26 C27 1.418(5) . ?
C27 C28 1.367(5) . ?
C27 H27 0.9500 . ?
C28 C29 1.416(6) . ?
C28 H28 0.9500 . ?
C29 C30 1.358(6) . ?
C29 H29 0.9500 . ?
C30 H30 0.9500 . ?
C31 O8 1.256(5) . ?
C31 O7 1.287(4) . ?
C31 C32 1.491(5) . ?
C32 H32A 0.9800 . ?
C32 H32B 0.9800 . ?
C32 H32C 0.9800 . ?
O7 Nd1 2.437(3) 2_565 ?
O8 Na1 2.550(3) 2_665 ?
O9 H9A 0.71(5) . ?
O9 H9B 0.89(5) . ?
O10 H10A 0.84(6) . ?
O10 H10B 0.60(6) . ?

loop_
_geom_torsion_atom_site_label_1
_geom_torsion_atom_site_label_2
_geom_torsion_atom_site_label_3
_geom_torsion_atom_site_label_4
_geom_torsion
_geom_torsion_site_symmetry_1
_geom_torsion_site_symmetry_2
_geom_torsion_site_symmetry_3
_geom_torsion_site_symmetry_4
_geom_torsion_publ_flag
O3 Nd1 Na1 O1 63.40(15) . . . . ?
O7 Nd1 Na1 O1 -94.45(15) 2_565 . . . ?
O9 Nd1 Na1 O1 -24.7(2) . . . . ?
O6 Nd1 Na1 O1 -162.81(15) . . . . ?
O2 Nd1 Na1 O1 -11.57(15) . . . . ?
O8 Nd1 Na1 O1 139.87(16) . . . . ?
O5 Nd1 Na1 O1 133.06(15) . . . . ?
O7 Nd1 Na1 O1 -158.39(16) . . . . ?
C1 Nd1 Na1 O1 -3.81(16) . . . . ?
C21 Nd1 Na1 O1 166.04(16) . . . . ?
C31 Nd1 Na1 O1 168.66(17) . . . . ?
O3 Nd1 Na1 O10 69.4(2) . . . . ?
O7 Nd1 Na1 O10 -88.5(2) 2_565 . . . ?
O9 Nd1 Na1 O10 -18.8(3) . . . . ?
O1 Nd1 Na1 O10 6.0(2) . . . . ?
O6 Nd1 Na1 O10 -156.8(2) . . . . ?
O2 Nd1 Na1 O10 -5.6(2) . . . . ?
O8 Nd1 Na1 O10 145.8(3) . . . . ?
O5 Nd1 Na1 O10 139.0(2) . . . . ?
O7 Nd1 Na1 O10 -152.4(3) . . . . ?
C1 Nd1 Na1 O10 2.2(2) . . . . ?
C21 Nd1 Na1 O10 172.0(2) . . . . ?
C31 Nd1 Na1 O10 174.6(3) . . . . ?
O3 Nd1 Na1 O4 -125.07(11) . . . 2_665 ?
O7 Nd1 Na1 O4 77.08(11) 2_565 . . 2_665 ?
O9 Nd1 Na1 O4 146.8(2) . . . 2_665 ?
O1 Nd1 Na1 O4 171.53(18) . . . 2_665 ?
O6 Nd1 Na1 O4 8.72(13) . . . 2_665 ?
O2 Nd1 Na1 O4 159.95(12) . . . 2_665 ?
O8 Nd1 Na1 O4 -48.60(12) . . . 2_665 ?
O5 Nd1 Na1 O4 -55.41(13) . . . 2_665 ?
O7 Nd1 Na1 O4 13.14(11) . . . 2_665 ?
C1 Nd1 Na1 O4 167.72(14) . . . 2_665 ?
C21 Nd1 Na1 O4 -22.44(14) . . . 2_665 ?
C31 Nd1 Na1 O4 -19.81(12) . . . 2_665 ?
O3 Nd1 Na1 O6 151.23(10) . . . 2_565 ?
O7 Nd1 Na1 O6 -6.62(9) 2_565 . . 2_565 ?
O9 Nd1 Na1 O6 63.1(2) . . . 2_565 ?
O1 Nd1 Na1 O6 87.83(15) . . . 2_565 ?
O6 Nd1 Na1 O6 -74.98(11) . . . 2_565 ?
O2 Nd1 Na1 O6 76.26(9) . . . 2_565 ?
O8 Nd1 Na1 O6 -132.30(10) . . . 2_565 ?
O5 Nd1 Na1 O6 -139.11(10) . . . 2_565 ?
O7 Nd1 Na1 O6 -70.56(10) . . . 2_565 ?
C1 Nd1 Na1 O6 84.02(11) . . . 2_565 ?
C21 Nd1 Na1 O6 -106.13(12) . . . 2_565 ?
C31 Nd1 Na1 O6 -103.51(12) . . . 2_565 ?
O3 Nd1 Na1 O8 -17.87(10) . . . 2_665 ?
O7 Nd1 Na1 O8 -175.73(9) 2_565 . . 2_665 ?
O9 Nd1 Na1 O8 -106.0(2) . . . 2_665 ?
O1 Nd1 Na1 O8 -81.28(15) . . . 2_665 ?
O6 Nd1 Na1 O8 115.91(10) . . . 2_665 ?
O2 Nd1 Na1 O8 -92.85(10) . . . 2_665 ?
O8 Nd1 Na1 O8 58.59(12) . . . 2_665 ?
O5 Nd1 Na1 O8 51.78(11) . . . 2_665 ?
O7 Nd1 Na1 O8 120.33(11) . . . 2_665 ?
C1 Nd1 Na1 O8 -85.08(11) . . . 2_665 ?
C21 Nd1 Na1 O8 84.76(12) . . . 2_665 ?
C31 Nd1 Na1 O8 87.38(12) . . . 2_665 ?
O3 Nd1 Na1 O7 -138.21(10) . . . . ?
O7 Nd1 Na1 O7 63.94(11) 2_565 . . . ?
O9 Nd1 Na1 O7 133.7(2) . . . . ?
O1 Nd1 Na1 O7 158.39(16) . . . . ?
O6 Nd1 Na1 O7 -4.42(11) . . . . ?
O2 Nd1 Na1 O7 146.82(11) . . . . ?
O8 Nd1 Na1 O7 -61.74(11) . . . . ?
O5 Nd1 Na1 O7 -68.55(11) . . . . ?
C1 Nd1 Na1 O7 154.58(12) . . . . ?
C21 Nd1 Na1 O7 -35.57(13) . . . . ?
C31 Nd1 Na1 O7 -32.95(12) . . . . ?
O3 Nd1 Na1 C11 -101.65(12) . . . 2_665 ?
O7 Nd1 Na1 C11 100.49(11) 2_565 . . 2_665 ?
O9 Nd1 Na1 C11 170.2(2) . . . 2_665 ?
O1 Nd1 Na1 C11 -165.06(18) . . . 2_665 ?
O6 Nd1 Na1 C11 32.13(13) . . . 2_665 ?
O2 Nd1 Na1 C11 -176.63(12) . . . 2_665 ?
O8 Nd1 Na1 C11 -25.19(12) . . . 2_665 ?
O5 Nd1 Na1 C11 -32.00(13) . . . 2_665 ?
O7 Nd1 Na1 C11 36.55(12) . . . 2_665 ?
C1 Nd1 Na1 C11 -168.86(14) . . . 2_665 ?
C21 Nd1 Na1 C11 0.98(14) . . . 2_665 ?
C31 Nd1 Na1 C11 3.61(13) . . . 2_665 ?
O3 Nd1 Na1 Nd1 -174.66(7) . . . 2_565 ?
O7 Nd1 Na1 Nd1 27.48(6) 2_565 . . 2_565 ?
O9 Nd1 Na1 Nd1 97.2(2) . . . 2_565 ?
O1 Nd1 Na1 Nd1 121.93(13) . . . 2_565 ?
O6 Nd1 Na1 Nd1 -40.87(8) . . . 2_565 ?
O2 Nd1 Na1 Nd1 110.36(7) . . . 2_565 ?
O8 Nd1 Na1 Nd1 -98.20(8) . . . 2_565 ?
O5 Nd1 Na1 Nd1 -105.01(8) . . . 2_565 ?
O7 Nd1 Na1 Nd1 -36.46(8) . . . 2_565 ?
C1 Nd1 Na1 Nd1 118.13(9) . . . 2_565 ?
C21 Nd1 Na1 Nd1 -72.03(10) . . . 2_565 ?
C31 Nd1 Na1 Nd1 -69.40(9) . . . 2_565 ?
O10 Na1 O1 C1 -11.9(6) . . . . ?
O4 Na1 O1 C1 149.8(5) 2_665 . . . ?
O6 Na1 O1 C1 80.5(5) 2_565 . . . ?
O8 Na1 O1 C1 -97.0(5) 2_665 . . . ?
O7 Na1 O1 C1 150.4(5) . . . . ?
C11 Na1 O1 C1 -164.8(5) 2_665 . . . ?
Nd1 Na1 O1 C1 165.0(6) . . . . ?
Nd1 Na1 O1 C1 115.6(5) 2_565 . . . ?
O10 Na1 O1 Nd1 -176.89(13) . . . . ?
O4 Na1 O1 Nd1 -15.2(3) 2_665 . . . ?
O6 Na1 O1 Nd1 -84.53(12) 2_565 . . . ?
O8 Na1 O1 Nd1 97.95(13) 2_665 . . . ?
O7 Na1 O1 Nd1 -14.60(11) . . . . ?
C11 Na1 O1 Nd1 30.2(3) 2_665 . . . ?
Nd1 Na1 O1 Nd1 -49.44(11) 2_565 . . . ?
O3 Nd1 O1 C1 73.9(2) . . . . ?
O7 Nd1 O1 C1 -90.0(2) 2_565 . . . ?
O9 Nd1 O1 C1 -4.7(3) . . . . ?
O6 Nd1 O1 C1 -142.7(2) . . . . ?
O2 Nd1 O1 C1 -7.4(2) . . . . ?
O8 Nd1 O1 C1 153.0(2) . . . . ?
O5 Nd1 O1 C1 110.5(2) . . . . ?
O7 Nd1 O1 C1 -157.0(2) . . . . ?
C21 Nd1 O1 C1 159.3(2) . . . . ?
C31 Nd1 O1 C1 178.0(2) . . . . ?
O3 Nd1 O1 Na1 -113.21(14) . . . . ?
O7 Nd1 O1 Na1 82.85(13) 2_565 . . . ?
O9 Nd1 O1 Na1 168.12(12) . . . . ?
O6 Nd1 O1 Na1 30.2(2) . . . . ?
O2 Nd1 O1 Na1 165.45(18) . . . . ?
O8 Nd1 O1 Na1 -34.18(13) . . . . ?
O5 Nd1 O1 Na1 -76.66(19) . . . . ?
O7 Nd1 O1 Na1 15.82(12) . . . . ?
C1 Nd1 O1 Na1 172.9(3) . . . . ?
C21 Nd1 O1 Na1 -27.8(3) . . . . ?
C31 Nd1 O1 Na1 -9.10(13) . . . . ?
O3 Nd1 O2 C1 -76.9(2) . . . . ?
O7 Nd1 O2 C1 99.4(2) 2_565 . . . ?
O9 Nd1 O2 C1 -170.3(2) . . . . ?
O1 Nd1 O2 C1 7.6(2) . . . . ?
O6 Nd1 O2 C1 150.6(2) . . . . ?
O8 Nd1 O2 C1 -19.8(3) . . . . ?
O5 Nd1 O2 C1 -125.4(2) . . . . ?
O7 Nd1 O2 C1 41.6(2) . . . . ?
C21 Nd1 O2 C1 -161.1(2) . . . . ?
C31 Nd1 O2 C1 15.2(3) . . . . ?
O7 Nd1 O3 C11 -151.4(5) 2_565 . . . ?
O9 Nd1 O3 C11 -66.6(6) . . . . ?
O1 Nd1 O3 C11 164.0(6) . . . . ?
O6 Nd1 O3 C11 5.6(6) . . . . ?
O2 Nd1 O3 C11 -142.0(6) . . . . ?
O8 Nd1 O3 C11 76.6(6) . . . . ?
O5 Nd1 O3 C11 5.0(6) . . . . ?
O7 Nd1 O3 C11 102.2(6) . . . . ?
C1 Nd1 O3 C11 -169.0(6) . . . . ?
C21 Nd1 O3 C11 8.8(6) . . . . ?
C31 Nd1 O3 C11 84.3(6) . . . . ?
O3 Nd1 O5 C21 171.5(2) . . . . ?
O7 Nd1 O5 C21 -19.8(2) 2_565 . . . ?
O9 Nd1 O5 C21 -94.0(2) . . . . ?
O1 Nd1 O5 C21 134.5(2) . . . . ?
O6 Nd1 O5 C21 -7.9(2) . . . . ?
O2 Nd1 O5 C21 -140.0(2) . . . . ?
O8 Nd1 O5 C21 88.6(2) . . . . ?
O7 Nd1 O5 C21 51.7(2) . . . . ?
C1 Nd1 O5 C21 -178.6(2) . . . . ?
C31 Nd1 O5 C21 67.0(2) . . . . ?
O3 Nd1 O6 C21 7.0(2) . . . . ?
O7 Nd1 O6 C21 177.9(2) 2_565 . . . ?
O9 Nd1 O6 C21 86.0(2) . . . . ?
O1 Nd1 O6 C21 -127.0(2) . . . . ?
O2 Nd1 O6 C21 125.0(2) . . . . ?
O8 Nd1 O6 C21 -62.0(2) . . . . ?
O5 Nd1 O6 C21 7.84(19) . . . . ?
O7 Nd1 O6 C21 -112.8(2) . . . . ?
C1 Nd1 O6 C21 170.1(3) . . . . ?
C31 Nd1 O6 C21 -86.1(2) . . . . ?
O3 Nd1 O6 Na1 -150.12(10) . . . 2_565 ?
O7 Nd1 O6 Na1 20.75(10) 2_565 . . 2_565 ?
O9 Nd1 O6 Na1 -71.21(12) . . . 2_565 ?
O1 Nd1 O6 Na1 75.9(2) . . . 2_565 ?
O2 Nd1 O6 Na1 -32.13(19) . . . 2_565 ?
O8 Nd1 O6 Na1 140.83(11) . . . 2_565 ?
O5 Nd1 O6 Na1 -149.32(15) . . . 2_565 ?
O7 Nd1 O6 Na1 90.07(11) . . . 2_565 ?
C1 Nd1 O6 Na1 12.9(4) . . . 2_565 ?
C21 Nd1 O6 Na1 -157.2(3) . . . 2_565 ?
C31 Nd1 O6 Na1 116.69(12) . . . 2_565 ?
Nd1 O2 C1 O1 -13.8(4) . . . . ?
Nd1 O2 C1 C2 165.1(3) . . . . ?
Na1 O1 C1 O2 -152.6(4) . . . . ?
Nd1 O1 C1 O2 13.9(4) . . . . ?
Na1 O1 C1 C2 28.4(7) . . . . ?
Nd1 O1 C1 C2 -165.1(3) . . . . ?
Na1 O1 C1 Nd1 -166.5(5) . . . . ?
O3 Nd1 C1 O2 95.1(2) . . . . ?
O7 Nd1 C1 O2 -78.1(2) 2_565 . . . ?
O9 Nd1 C1 O2 9.6(2) . . . . ?
O1 Nd1 C1 O2 -166.6(4) . . . . ?
O6 Nd1 C1 O2 -70.5(4) . . . . ?
O8 Nd1 C1 O2 164.9(2) . . . . ?
O5 Nd1 C1 O2 84.9(3) . . . . ?
O7 Nd1 C1 O2 -144.2(2) . . . . ?
C21 Nd1 C1 O2 81.0(7) . . . . ?
C31 Nd1 C1 O2 -168.6(2) . . . . ?
O3 Nd1 C1 O1 -98.4(2) . . . . ?
O7 Nd1 C1 O1 88.5(2) 2_565 . . . ?
O9 Nd1 C1 O1 176.2(2) . . . . ?
O6 Nd1 C1 O1 96.0(4) . . . . ?
O2 Nd1 C1 O1 166.6(4) . . . . ?
O8 Nd1 C1 O1 -28.5(2) . . . . ?
O5 Nd1 C1 O1 -108.5(2) . . . . ?
O7 Nd1 C1 O1 22.4(2) . . . . ?
C21 Nd1 C1 O1 -112.5(6) . . . . ?
C31 Nd1 C1 O1 -2.1(2) . . . . ?
O3 Nd1 C1 C2 -9.7(11) . . . . ?
O7 Nd1 C1 C2 177.2(11) 2_565 . . . ?
O9 Nd1 C1 C2 -95.1(11) . . . . ?
O1 Nd1 C1 C2 88.7(11) . . . . ?
O6 Nd1 C1 C2 -175.2(9) . . . . ?
O2 Nd1 C1 C2 -104.7(11) . . . . ?
O8 Nd1 C1 C2 60.2(11) . . . . ?
O5 Nd1 C1 C2 -19.8(12) . . . . ?
O7 Nd1 C1 C2 111.1(11) . . . . ?
C21 Nd1 C1 C2 -23.8(15) . . . . ?
C31 Nd1 C1 C2 86.6(11) . . . . ?
O2 C1 C2 C3 139.8(4) . . . . ?
O1 C1 C2 C3 -41.3(5) . . . . ?
Nd1 C1 C2 C3 -122.9(10) . . . . ?
O2 C1 C2 C6 -40.0(5) . . . . ?
O1 C1 C2 C6 138.9(4) . . . . ?
Nd1 C1 C2 C6 57.4(12) . . . . ?
C6 C2 C3 C4 3.4(6) . . . . ?
C1 C2 C3 C4 -176.4(3) . . . . ?
C5 N1 C4 C3 -4.0(6) . . . . ?
C5 N1 C4 C4 176.7(4) . . . 2_655 ?
C2 C3 C4 N1 0.9(6) . . . . ?
C2 C3 C4 C4 -179.9(4) . . . 2_655 ?
C4 N1 C5 C10 -176.1(4) . . . . ?
C4 N1 C5 C6 2.9(6) . . . . ?
C3 C2 C6 C7 172.7(4) . . . . ?
C1 C2 C6 C7 -7.5(6) . . . . ?
C3 C2 C6 C5 -4.4(5) . . . . ?
C1 C2 C6 C5 175.4(3) . . . . ?
N1 C5 C6 C2 1.3(6) . . . . ?
C10 C5 C6 C2 -179.8(4) . . . . ?
N1 C5 C6 C7 -175.9(4) . . . . ?
C10 C5 C6 C7 3.0(6) . . . . ?
C2 C6 C7 C8 -178.2(4) . . . . ?
C5 C6 C7 C8 -1.2(6) . . . . ?
C6 C7 C8 C9 -1.0(6) . . . . ?
C7 C8 C9 C10 1.3(7) . . . . ?
C8 C9 C10 C5 0.6(7) . . . . ?
N1 C5 C10 C9 176.2(4) . . . . ?
C6 C5 C10 C9 -2.7(6) . . . . ?
Na1 O4 C11 O3 34.7(4) 2_665 . . . ?
Na1 O4 C11 C12 -143.6(3) 2_665 . . . ?
Nd1 O3 C11 O4 -99.9(6) . . . . ?
Nd1 O3 C11 C12 78.5(7) . . . . ?
Nd1 O3 C11 Na1 -76.3(6) . . . 2_665 ?
O4 C11 C12 C13 128.7(4) . . . . ?
O3 C11 C12 C13 -49.8(5) . . . . ?
Na1 C11 C12 C13 76.9(6) 2_665 . . . ?
O4 C11 C12 C16 -50.3(5) . . . . ?
O3 C11 C12 C16 131.3(4) . . . . ?
Na1 C11 C12 C16 -102.0(5) 2_665 . . . ?
C16 C12 C13 C14 -1.8(5) . . . . ?
C11 C12 C13 C14 179.1(3) . . . . ?
C15 N2 C14 C13 -3.3(5) . . . . ?
C15 N2 C14 C14 176.8(4) . . . 2_566 ?
C12 C13 C14 N2 5.2(6) . . . . ?
C12 C13 C14 C14 -174.9(4) . . . 2_566 ?
C14 N2 C15 C20 178.6(3) . . . . ?
C14 N2 C15 C16 -1.8(5) . . . . ?
C13 C12 C16 C17 177.7(3) . . . . ?
C11 C12 C16 C17 -3.3(6) . . . . ?
C13 C12 C16 C15 -2.9(5) . . . . ?
C11 C12 C16 C15 176.1(3) . . . . ?
N2 C15 C16 C12 4.9(5) . . . . ?
C20 C15 C16 C12 -175.5(3) . . . . ?
N2 C15 C16 C17 -175.7(3) . . . . ?
C20 C15 C16 C17 3.9(5) . . . . ?
C12 C16 C17 C18 176.0(4) . . . . ?
C15 C16 C17 C18 -3.4(5) . . . . ?
C16 C17 C18 C19 0.1(6) . . . . ?
C17 C18 C19 C20 2.7(6) . . . . ?
C18 C19 C20 C15 -2.1(6) . . . . ?
N2 C15 C20 C19 178.4(4) . . . . ?
C16 C15 C20 C19 -1.2(6) . . . . ?
Nd1 O5 C21 O6 14.6(4) . . . . ?
Nd1 O5 C21 C22 -160.0(3) . . . . ?
Nd1 O6 C21 O5 -15.0(4) . . . . ?
Na1 O6 C21 O5 121.4(4) 2_565 . . . ?
Nd1 O6 C21 C22 159.5(3) . . . . ?
Na1 O6 C21 C22 -64.0(6) 2_565 . . . ?
Na1 O6 C21 Nd1 136.4(4) 2_565 . . . ?
O3 Nd1 C21 O5 -8.4(2) . . . . ?
O7 Nd1 C21 O5 163.8(2) 2_565 . . . ?
O9 Nd1 C21 O5 78.5(2) . . . . ?
O1 Nd1 C21 O5 -88.6(3) . . . . ?
O6 Nd1 C21 O5 165.9(3) . . . . ?
O2 Nd1 C21 O5 69.3(3) . . . . ?
O8 Nd1 C21 O5 -81.9(2) . . . . ?
O7 Nd1 C21 O5 -130.3(2) . . . . ?
C1 Nd1 C21 O5 5.2(8) . . . . ?
C31 Nd1 C21 O5 -108.0(2) . . . . ?
O3 Nd1 C21 O6 -174.2(2) . . . . ?
O7 Nd1 C21 O6 -2.1(2) 2_565 . . . ?
O9 Nd1 C21 O6 -87.4(2) . . . . ?
O1 Nd1 C21 O6 105.5(3) . . . . ?
O2 Nd1 C21 O6 -96.6(3) . . . . ?
O8 Nd1 C21 O6 112.2(2) . . . . ?
O5 Nd1 C21 O6 -165.9(3) . . . . ?
O7 Nd1 C21 O6 63.8(2) . . . . ?
C1 Nd1 C21 O6 -160.7(6) . . . . ?
C31 Nd1 C21 O6 86.2(2) . . . . ?
O3 Nd1 C21 C22 93.5(9) . . . . ?
O7 Nd1 C21 C22 -94.3(9) 2_565 . . . ?
O9 Nd1 C21 C22 -179.6(9) . . . . ?
O1 Nd1 C21 C22 13.3(10) . . . . ?
O6 Nd1 C21 C22 -92.3(9) . . . . ?
O2 Nd1 C21 C22 171.2(8) . . . . ?
O8 Nd1 C21 C22 20.0(8) . . . . ?
O5 Nd1 C21 C22 101.9(9) . . . . ?
O7 Nd1 C21 C22 -28.5(9) . . . . ?
C1 Nd1 C21 C22 107.0(10) . . . . ?
C31 Nd1 C21 C22 -6.1(8) . . . . ?
O5 C21 C22 C23 127.7(4) . . . . ?
O6 C21 C22 C23 -47.1(5) . . . . ?
Nd1 C21 C22 C23 35.1(10) . . . . ?
O5 C21 C22 C26 -48.0(5) . . . . ?
O6 C21 C22 C26 137.2(4) . . . . ?
Nd1 C21 C22 C26 -140.6(7) . . . . ?
C26 C22 C23 C24 1.9(6) . . . . ?
C21 C22 C23 C24 -174.0(3) . . . . ?
C25 N3 C24 C23 1.3(6) . . . . ?
C25 N3 C24 C24 -178.2(4) . . . 2_575 ?
C22 C23 C24 N3 -3.3(6) . . . . ?
C22 C23 C24 C24 176.2(4) . . . 2_575 ?
C24 N3 C25 C30 -179.4(4) . . . . ?
C24 N3 C25 C26 2.0(6) . . . . ?
N3 C25 C26 C27 178.1(4) . . . . ?
C30 C25 C26 C27 -0.5(6) . . . . ?
N3 C25 C26 C22 -3.1(6) . . . . ?
C30 C25 C26 C22 178.3(4) . . . . ?
C23 C22 C26 C27 179.8(4) . . . . ?
C21 C22 C26 C27 -4.6(6) . . . . ?
C23 C22 C26 C25 1.1(5) . . . . ?
C21 C22 C26 C25 176.7(3) . . . . ?
C25 C26 C27 C28 0.5(6) . . . . ?
C22 C26 C27 C28 -178.2(4) . . . . ?
C26 C27 C28 C29 -0.4(6) . . . . ?
C27 C28 C29 C30 0.4(7) . . . . ?
C28 C29 C30 C25 -0.4(7) . . . . ?
N3 C25 C30 C29 -178.2(4) . . . . ?
C26 C25 C30 C29 0.5(6) . . . . ?
O3 Nd1 C31 O8 -18.0(2) . . . . ?
O7 Nd1 C31 O8 -179.1(2) 2_565 . . . ?
O9 Nd1 C31 O8 91.6(3) . . . . ?
O1 Nd1 C31 O8 -92.7(2) . . . . ?
O6 Nd1 C31 O8 106.5(2) . . . . ?
O2 Nd1 C31 O8 -98.8(2) . . . . ?
O5 Nd1 C31 O8 54.6(2) . . . . ?
O7 Nd1 C31 O8 -161.2(3) . . . . ?
C1 Nd1 C31 O8 -91.7(2) . . . . ?
C21 Nd1 C31 O8 79.4(2) . . . . ?
O3 Nd1 C31 O7 143.24(19) . . . . ?
O7 Nd1 C31 O7 -17.8(2) 2_565 . . . ?
O9 Nd1 C31 O7 -107.2(2) . . . . ?
O1 Nd1 C31 O7 68.6(2) . . . . ?
O6 Nd1 C31 O7 -92.2(2) . . . . ?
O2 Nd1 C31 O7 62.5(2) . . . . ?
O8 Nd1 C31 O7 161.2(3) . . . . ?
O5 Nd1 C31 O7 -144.2(2) . . . . ?
C1 Nd1 C31 O7 69.5(2) . . . . ?
C21 Nd1 C31 O7 -119.4(2) . . . . ?
O3 Nd1 C31 C32 -111.8(9) . . . . ?
O7 Nd1 C31 C32 87.2(9) 2_565 . . . ?
O9 Nd1 C31 C32 -2.2(10) . . . . ?
O1 Nd1 C31 C32 173.6(9) . . . . ?
O6 Nd1 C31 C32 12.8(9) . . . . ?
O2 Nd1 C31 C32 167.5(9) . . . . ?
O8 Nd1 C31 C32 -93.8(9) . . . . ?
O5 Nd1 C31 C32 -39.2(9) . . . . ?
O7 Nd1 C31 C32 105.0(10) . . . . ?
C1 Nd1 C31 C32 174.5(9) . . . . ?
C21 Nd1 C31 C32 -14.4(9) . . . . ?
O8 C31 O7 Nd1 161.1(3) . . . 2_565 ?
C32 C31 O7 Nd1 -18.0(6) . . . 2_565 ?
Nd1 C31 O7 Nd1 142.9(4) . . . 2_565 ?
O8 C31 O7 Nd1 18.3(3) . . . . ?
C32 C31 O7 Nd1 -160.9(3) . . . . ?
O8 C31 O7 Na1 -75.3(3) . . . . ?
C32 C31 O7 Na1 105.5(3) . . . . ?
Nd1 C31 O7 Na1 -93.58(9) . . . . ?
O3 Nd1 O7 C31 -43.6(2) . . . . ?
O7 Nd1 O7 C31 160.6(3) 2_565 . . . ?
O9 Nd1 O7 C31 115.6(2) . . . . ?
O1 Nd1 O7 C31 -106.5(2) . . . . ?
O6 Nd1 O7 C31 80.9(2) . . . . ?
O2 Nd1 O7 C31 -133.8(2) . . . . ?
O8 Nd1 O7 C31 -10.21(19) . . . . ?
O5 Nd1 O7 C31 36.8(2) . . . . ?
C1 Nd1 O7 C31 -116.6(2) . . . . ?
C21 Nd1 O7 C31 56.9(2) . . . . ?
O3 Nd1 O7 Nd1 155.84(10) . . . 2_565 ?
O7 Nd1 O7 Nd1 0.0 2_565 . . 2_565 ?
O9 Nd1 O7 Nd1 -45.0(2) . . . 2_565 ?
O1 Nd1 O7 Nd1 92.96(11) . . . 2_565 ?
O6 Nd1 O7 Nd1 -79.72(11) . . . 2_565 ?
O2 Nd1 O7 Nd1 65.62(13) . . . 2_565 ?
O8 Nd1 O7 Nd1 -170.78(16) . . . 2_565 ?
O5 Nd1 O7 Nd1 -123.78(10) . . . 2_565 ?
C1 Nd1 O7 Nd1 82.79(12) . . . 2_565 ?
C21 Nd1 O7 Nd1 -103.66(12) . . . 2_565 ?
C31 Nd1 O7 Nd1 -160.6(3) . . . 2_565 ?
O3 Nd1 O7 Na1 51.70(11) . . . . ?
O7 Nd1 O7 Na1 -104.14(12) 2_565 . . . ?
O9 Nd1 O7 Na1 -149.13(14) . . . . ?
O1 Nd1 O7 Na1 -11.18(8) . . . . ?
O6 Nd1 O7 Na1 176.14(10) . . . . ?
O2 Nd1 O7 Na1 -38.52(12) . . . . ?
O8 Nd1 O7 Na1 85.08(12) . . . . ?
O5 Nd1 O7 Na1 132.09(8) . . . . ?
C1 Nd1 O7 Na1 -21.35(10) . . . . ?
C21 Nd1 O7 Na1 152.20(10) . . . . ?
C31 Nd1 O7 Na1 95.3(2) . . . . ?
O1 Na1 O7 C31 103.6(2) . . . . ?
O10 Na1 O7 C31 -126.2(4) . . . . ?
O4 Na1 O7 C31 -76.7(2) 2_665 . . . ?
O6 Na1 O7 C31 -172.6(2) 2_565 . . . ?
O8 Na1 O7 C31 24.2(2) 2_665 . . . ?
C11 Na1 O7 C31 -58.6(2) 2_665 . . . ?
Nd1 Na1 O7 C31 91.2(2) . . . . ?
Nd1 Na1 O7 C31 -154.4(2) 2_565 . . . ?
O1 Na1 O7 Nd1 -101.93(11) . . . 2_565 ?
O10 Na1 O7 Nd1 28.2(4) . . . 2_565 ?
O4 Na1 O7 Nd1 77.76(10) 2_665 . . 2_565 ?
O6 Na1 O7 Nd1 -18.17(9) 2_565 . . 2_565 ?
O8 Na1 O7 Nd1 178.64(9) 2_665 . . 2_565 ?
C11 Na1 O7 Nd1 95.81(10) 2_665 . . 2_565 ?
Nd1 Na1 O7 Nd1 -114.36(11) . . . 2_565 ?
O1 Na1 O7 Nd1 12.43(9) . . . . ?
O10 Na1 O7 Nd1 142.6(3) . . . . ?
O4 Na1 O7 Nd1 -167.88(10) 2_665 . . . ?
O6 Na1 O7 Nd1 96.18(9) 2_565 . . . ?
O8 Na1 O7 Nd1 -67.00(10) 2_665 . . . ?
C11 Na1 O7 Nd1 -149.83(10) 2_665 . . . ?
Nd1 Na1 O7 Nd1 114.36(11) 2_565 . . . ?
O7 C31 O8 Nd1 -19.2(3) . . . . ?
C32 C31 O8 Nd1 159.9(3) . . . . ?
O7 C31 O8 Na1 147.1(3) . . . 2_665 ?
C32 C31 O8 Na1 -33.8(6) . . . 2_665 ?
Nd1 C31 O8 Na1 166.3(4) . . . 2_665 ?
O3 Nd1 O8 C31 162.0(2) . . . . ?
O7 Nd1 O8 C31 1.0(2) 2_565 . . . ?
O9 Nd1 O8 C31 -124.1(2) . . . . ?
O1 Nd1 O8 C31 84.6(2) . . . . ?
O6 Nd1 O8 C31 -68.4(2) . . . . ?
O2 Nd1 O8 C31 106.0(2) . . . . ?
O5 Nd1 O8 C31 -120.2(2) . . . . ?
O7 Nd1 O8 C31 10.53(19) . . . . ?
C1 Nd1 O8 C31 97.0(2) . . . . ?
C21 Nd1 O8 C31 -92.6(2) . . . . ?
O3 Nd1 O8 Na1 -9.10(12) . . . 2_665 ?
O7 Nd1 O8 Na1 -170.07(11) 2_565 . . 2_665 ?
O9 Nd1 O8 Na1 64.8(2) . . . 2_665 ?
O1 Nd1 O8 Na1 -86.51(13) . . . 2_665 ?
O6 Nd1 O8 Na1 120.53(13) . . . 2_665 ?
O2 Nd1 O8 Na1 -65.12(17) . . . 2_665 ?
O5 Nd1 O8 Na1 68.71(12) . . . 2_665 ?
O7 Nd1 O8 Na1 -160.58(18) . . . 2_665 ?
C1 Nd1 O8 Na1 -74.14(14) . . . 2_665 ?
C21 Nd1 O8 Na1 96.28(14) . . . 2_665 ?
C31 Nd1 O8 Na1 -171.1(3) . . . 2_665 ?
